data_4310230
loop_
_publ_author_name
'Santiago Reinoso'
'Pablo Vitoria'
'Juan M. Guti\'errez-Zorrilla'
'Luis Lezama'
'Leire San Felices'
'Javier I. Beitia'

_publ_contact_author 'Guti\'errez-Zorrilla, Juan M.'
_publ_contact_author_address
;
Departamento de Qu\'imica Inorg\'anica. Facultad de Ciencias
Universidad del Pa\'is Vasco,  Apdo. 644, E-48080 Bilbao, Spain
;
_publ_contact_author_email qipguloj@lg.ehu.es
_publ_contact_author_fax '+34 94 4648500'
_publ_contact_author_phone '+34 94 6015522'
_publ_section_title
;
Inorganic-Metalorganic Hybrids Based on Copper(II)-Monosubstituted Keggin
Polyanions and Dinuclear Copper(II)-Oxalate Complexes. Synthesis, X-ray
Structural Characterization, and Magnetic Properties
;
_journal_name_full 'Inorganic Chemistry'
_journal_page_first 9731
_journal_page_last 9742
_journal_paper_doi 10.1021/ic051134m
_journal_volume 44
_journal_year 2005
_chemical_compound_source 'synthesis as described'
_chemical_formula_sum 'C44 H148 Cu7 K14 N8 O183 Si3 W33'
_chemical_formula_weight 10861.1
_chemical_name_systematic
;
 ?
;
_space_group_IT_number 12
_symmetry_cell_setting monoclinic
_symmetry_Int_Tables_number 12
_symmetry_space_group_name_Hall '-A 2y'
_symmetry_space_group_name_H-M 'A 1 2/m 1'
_atom_sites_solution_hydrogens geom
_atom_sites_solution_primary direct
_atom_sites_solution_secondary difmap
_audit_creation_date 2005-07-07T16:15:07-00:00
_audit_creation_method 'WinGX routine CIF_UPDATE'
_cell_angle_alpha 90
_cell_angle_beta 106.160(10)
_cell_angle_gamma 90
_cell_formula_units_Z 2
_cell_length_a 12.546(2)
_cell_length_b 21.303(3)
_cell_length_c 37.932(6)
_cell_measurement_reflns_used 25
_cell_measurement_temperature 293(2)
_cell_measurement_theta_max 12.1
_cell_measurement_theta_min 7.7
_cell_measurement_wavelength 0.71073
_cell_volume 9737(3)
_computing_cell_refinement 'CAD4 Express (Enraf Nonius, 1994)'
_computing_data_collection 'CAD4 Express (Enraf Nonius, 1994)'
_computing_data_reduction 'XCAD4 (Harms & Wocadlo, 1995)'
_computing_molecular_graphics 'Ortep-3 for Windows (Farrugia, 1997)'
_computing_publication_material 'WinGX publication routines (Farrugia, 1999)'
_computing_structure_refinement 'SHELXL-97 (Sheldrick, 1997)'
_computing_structure_solution 'DIRDIF-99 (Beurskens et al., 1999)'
_diffrn_ambient_temperature 293(2)
_diffrn_detector 'scintillation LiI'
_diffrn_detector_dtime 1.195
_diffrn_measured_fraction_theta_full 0.997
_diffrn_measured_fraction_theta_max 0.997
_diffrn_measurement_device '\k-geometry diffractometer'
_diffrn_measurement_device_type 'Enraf Nonius TurboCAD4'
_diffrn_measurement_method 'non-profiled omega/2theta scans'
_diffrn_orient_matrix_type
;
  x-axis points to radiation source
  the matrix is specified in reciprocal space
;
_diffrn_orient_matrix_UB_11 0.011567
_diffrn_orient_matrix_UB_12 -0.000511
_diffrn_orient_matrix_UB_13 -0.062337
_diffrn_orient_matrix_UB_21 -0.024825
_diffrn_orient_matrix_UB_22 0.000229
_diffrn_orient_matrix_UB_23 -0.054616
_diffrn_orient_matrix_UB_31 0.000214
_diffrn_orient_matrix_UB_32 0.046823
_diffrn_orient_matrix_UB_33 -0.000216
_diffrn_radiation_monochromator graphite
_diffrn_radiation_probe x-ray
_diffrn_radiation_type MoK\a
_diffrn_radiation_wavelength 0.71073
_diffrn_reflns_av_R_equivalents 0.0623
_diffrn_reflns_av_unetI/netI 0.1158
_diffrn_reflns_limit_h_max 17
_diffrn_reflns_limit_h_min 0
_diffrn_reflns_limit_k_max 0
_diffrn_reflns_limit_k_min -30
_diffrn_reflns_limit_l_max 51
_diffrn_reflns_limit_l_min -53
_diffrn_reflns_number 15207
_diffrn_reflns_theta_full 30.05
_diffrn_reflns_theta_max 30.05
_diffrn_reflns_theta_min 1.69
_diffrn_source 'Enraf Nonius FR590'
_diffrn_standards_decay_% 9
_diffrn_standards_interval_time 60
_diffrn_standards_number 2
_exptl_absorpt_coefficient_mu 20.586
_exptl_absorpt_correction_T_max 0.8146
_exptl_absorpt_correction_T_min 0.2508
_exptl_absorpt_correction_type analytical
_exptl_absorpt_process_details
;
        (see. N.W. Alcock (1970). Cryst. Computing, p271)
;
_exptl_crystal_colour blue
_exptl_crystal_density_diffrn 3.705
_exptl_crystal_density_method 'not measured'
_exptl_crystal_description prism
_exptl_crystal_F_000 9770
_exptl_crystal_size_max 0.56
_exptl_crystal_size_mid 0.07
_exptl_crystal_size_min 0.01
_refine_diff_density_max 4.933
_refine_diff_density_min -5.004
_refine_diff_density_rms 0.532
_refine_ls_extinction_method none
_refine_ls_goodness_of_fit_ref 0.945
_refine_ls_hydrogen_treatment constr
_refine_ls_matrix_type full
_refine_ls_number_parameters 618
_refine_ls_number_reflns 14587
_refine_ls_number_restraints 2
_refine_ls_restrained_S_all 0.945
_refine_ls_R_factor_all 0.1674
_refine_ls_R_factor_gt 0.0705
_refine_ls_shift/su_max 0
_refine_ls_shift/su_mean 0
_refine_ls_structure_factor_coef Fsqd
_refine_ls_weighting_details 'calc w=1/[\s^2^(Fo^2^)+(0.1185P)^2^] where P=(Fo^2^+2Fc^2^)/3'
_refine_ls_weighting_scheme calc
_refine_ls_wR_factor_gt 0.1758
_refine_ls_wR_factor_ref 0.1991
_reflns_number_gt 7948
_reflns_number_total 14586
_reflns_threshold_expression >2sigma(I)
_cod_data_source_file ic051134msi20051026_104735_3.cif
_cod_data_source_block comp2
_cod_database_code 4310230
_exptl_absorpt_correction_t_ave 0.6724
_diffrn_standards_decay_corr_max 1.156
_diffrn_standards_decay_corr_min 0.944

loop_
_symmetry_equiv_pos_as_xyz
'x, y, z'
'-x, y, -z'
'x, y+1/2, z+1/2'
'-x, y+1/2, -z+1/2'
'-x, -y, -z'
'x, -y, z'
'-x, -y+1/2, -z+1/2'
'x, -y+1/2, z+1/2'

loop_
_atom_site_label
_atom_site_type_symbol
_atom_site_fract_x
_atom_site_fract_y
_atom_site_fract_z
_atom_site_U_iso_or_equiv
_atom_site_adp_type
_atom_site_occupancy
_atom_site_symmetry_multiplicity
_atom_site_calc_flag
_atom_site_refinement_flags
_atom_site_disorder_assembly
_atom_site_disorder_group
C13 C 1.0200(13) -0.2319(8) 0.2678(5) 0.027(4) Uani 1 1 d . . .
C2 C 0.6237(16) -0.2616(10) 0.1819(6) 0.045(5) Uani 1 1 d . . .
H2 H 0.6789 -0.2842 0.1755 0.053 Uiso 1 1 calc R . .
C3 C 0.520(2) -0.2626(10) 0.1586(7) 0.052(6) Uani 1 1 d . . .
H3 H 0.5048 -0.2835 0.1362 0.062 Uiso 1 1 calc R . .
C4 C 0.4373(14) -0.2312(10) 0.1695(5) 0.038(5) Uani 1 1 d . . .
H4 H 0.365 -0.2323 0.1542 0.046 Uiso 1 1 calc R . .
C5 C 0.4590(14) -0.1987(9) 0.2020(6) 0.035(4) Uani 1 1 d . . .
H5 H 0.4022 -0.1786 0.209 0.042 Uiso 1 1 calc R . .
C6 C 0.5690(15) -0.1964(10) 0.2246(6) 0.041(5) Uani 1 1 d . . .
C11 C 0.7635(15) -0.1438(8) 0.3070(5) 0.035(4) Uani 1 1 d . . .
H11 H 0.8397 -0.1471 0.3175 0.042 Uiso 1 1 calc R . .
C10 C 0.7011(19) -0.1080(10) 0.3250(6) 0.047(5) Uani 1 1 d . . .
H10 H 0.7351 -0.0896 0.3475 0.056 Uiso 1 1 calc R . .
C9 C 0.593(2) -0.1002(13) 0.3096(6) 0.062(8) Uani 1 1 d . . .
H9 H 0.5494 -0.0767 0.321 0.075 Uiso 1 1 calc R . .
C8 C 0.5484(17) -0.1279(10) 0.2767(7) 0.050(6) Uani 1 1 d . . .
H8 H 0.4733 -0.1224 0.2649 0.06 Uiso 1 1 calc R . .
C7 C 0.6124(13) -0.1639(8) 0.2604(6) 0.033(4) Uani 1 1 d . . .
Cu1 Cu 0.79990(16) -0.21828(11) 0.24723(6) 0.0322(5) Uani 1 1 d . . .
K1 K 0.1709(5) -0.1645(3) 0.02950(17) 0.0716(17) Uani 1 1 d . . .
K2 K -0.1091(10) -0.2922(6) 0.1435(3) 0.065(3) Uani 0.5 1 d P . .
K3 K -0.0942(11) -0.3962(8) 0.1784(4) 0.081(4) Uani 0.5 1 d P . .
N1 N 0.6511(11) -0.2303(7) 0.2134(5) 0.034(4) Uani 1 1 d . . .
N12 N 0.7190(11) -0.1724(8) 0.2766(4) 0.032(3) Uani 1 1 d . . .
O1 O -0.1785(11) -0.1143(7) 0.2171(4) 0.044(3) Uani 1 1 d . . .
O50 O 0.8749(9) -0.2670(6) 0.2172(3) 0.030(3) Uani 1 1 d . . .
O2 O 0.1089(11) -0.2418(6) 0.1525(4) 0.039(3) Uani 1 1 d . . .
O51 O 0.9506(9) -0.2049(5) 0.2802(3) 0.028(3) Uani 1 1 d . . .
O3 O 0.2800(10) -0.1113(6) 0.2832(3) 0.035(3) Uani 1 1 d . . .
O4 O -0.345(2) 0 0.1032(6) 0.074(8) Uani 1 2 d S . .
O5 O -0.0427(10) -0.1305(6) 0.0399(4) 0.035(3) Uani 1 1 d . . .
O6 O 0.3557(10) -0.1285(6) 0.0964(4) 0.037(3) Uani 1 1 d . . .
O7 O 0.5264(13) 0 0.2251(6) 0.043(5) Uani 1 2 d S . .
O13 O -0.0245(9) -0.1635(5) 0.1802(3) 0.026(3) Uani 1 1 d . . .
O14 O 0.1977(9) -0.1635(6) 0.2126(3) 0.028(3) Uani 1 1 d . . .
O15 O 0.0583(9) -0.1008(5) 0.2429(3) 0.028(3) Uani 1 1 d . . .
O16 O -0.1498(9) -0.0639(6) 0.1518(3) 0.030(3) Uani 1 1 d . . .
O17 O 0.0160(9) -0.1340(6) 0.1168(3) 0.028(3) Uani 1 1 d . . .
O18 O 0.2278(9) -0.1348(5) 0.1467(3) 0.026(2) Uani 1 1 d . . .
O19 O 0.3236(9) -0.0618(6) 0.2205(3) 0.026(2) Uani 1 1 d . . .
O20 O 0.1911(14) 0 0.2495(5) 0.032(4) Uani 1 2 d S . .
O21 O -0.0656(13) 0 0.2146(5) 0.025(4) Uani 1 2 d S . .
O22 O -0.1600(8) -0.0641(5) 0.0794(3) 0.027(3) Uani 1 1 d . . .
O23 O 0.1478(9) -0.0737(6) 0.0866(4) 0.031(3) Uani 1 1 d . . .
O24 O 0.4081(9) -0.0633(5) 0.1623(3) 0.027(3) Uani 1 1 d . . .
O29 O -0.0184(14) 0 0.0491(5) 0.031(4) Uani 1 2 d S . .
O30 O 0.3274(13) 0 0.1003(5) 0.029(4) Uani 1 2 d S . .
O37 O 0.0939(9) -0.0626(5) 0.1820(3) 0.022(2) Uani 1 1 d . . .
O38 O 0.0116(13) 0 0.1193(5) 0.026(3) Uani 1 2 d S . .
O39 O 0.2277(14) 0 0.1504(5) 0.026(4) Uani 1 2 d S . .
O65 O 0 -0.2565(9) 0 0.042(5) Uani 1 2 d S . .
O66 O -0.3508(15) -0.3774(14) 0.0108(6) 0.097(8) Uani 1 1 d . . .
O67 O 0.0127(17) -0.3799(10) 0.1195(6) 0.086(7) Uani 1 1 d . . .
O68 O -0.1452(14) -0.4107(13) 0.0586(7) 0.118(11) Uani 1 1 d . . .
O69 O 0.0305(16) -0.3482(13) 0.0514(8) 0.138(13) Uani 1 1 d . . .
O70 O 0.360(2) -0.5 0.1072(10) 0.101(12) Uani 1 2 d S . .
O71 O 0.1492(17) -0.3552(14) 0.0048(7) 0.140(13) Uani 1 1 d . . .
O72 O -0.271(3) -0.5 0.0186(8) 0.085(10) Uani 1 2 d S . .
O73 O -0.021(2) -0.5 0.0934(9) 0.073(8) Uani 1 2 d S . .
O74 O 0.1569(19) -0.4398(8) 0.0894(6) 0.080(6) Uani 1 1 d . . .
O75 O 0.288(2) -0.4382(9) 0.0452(6) 0.105(9) Uani 1 1 d . . .
O76 O 0.138(3) -0.5 0.0178(11) 0.043(10) Uiso 0.5 2 d SP . .
O77 O 0.052(3) -0.5 0.0434(10) 0.034(8) Uiso 0.5 2 d SP . .
O78 O -0.045(2) -0.4365(14) 0.0209(8) 0.044(7) Uiso 0.5 1 d P . .
O100 O 0.6135(16) -0.0974(10) 0.1552(5) 0.074(5) Uiso 1 1 d . . .
O101 O -0.2376(18) -0.1822(11) 0.1153(6) 0.092(7) Uiso 1 1 d . . .
O102 O 0.755(3) 0 0.2562(9) 0.090(9) Uiso 1 2 d S . .
O103 O 0.182(2) -0.2554(12) 0.0854(7) 0.102(7) Uiso 1 1 d . . .
K4 K -0.181(4) 0 -0.0187(13) 0.41(3) Uiso 1 2 d S . .
O104 O 0.260(3) 0 0.3323(10) 0.103(11) Uiso 1 2 d S . .
O105 O -0.549(3) 0 0.0458(12) 0.131(14) Uiso 1 2 d S . .
O106 O -0.119(3) -0.2478(18) 0.0740(10) 0.165(13) Uiso 1 1 d . . .
O107 O 0.251(3) 0 0.3994(10) 0.102(11) Uiso 1 2 d S . .
O108 O 0.941(8) 0 0.311(3) 0.34(5) Uiso 1 2 d S . .
O109 O -0.296(4) -0.342(3) 0.1047(14) 0.26(2) Uiso 1 1 d . . .
O110 O 0.362(3) -0.323(2) 0.0805(12) 0.205(17) Uiso 1 1 d . . .
O111 O -0.477(4) -0.5 0.0384(15) 0.18(2) Uiso 1 2 d S . .
Si1 Si 0.1059(5) 0 0.15857(18) 0.0207(12) Uiso 1 2 d S . .
Si2 Si 0 -0.5 0 0.036(2) Uiso 1 4 d S . .
W1 W -0.07017(6) -0.08516(3) 0.19940(2) 0.03238(18) Uani 1 1 d . . .
W2 W 0.10330(6) -0.16464(3) 0.16275(2) 0.0249(2) Uani 0.958(5) 1 d P . .
Cu12 Cu 0.10330(6) -0.16464(3) 0.16275(2) 0.0249(2) Uani 0.042(5) 1 d P . .
W3 W 0.20457(5) -0.08703(3) 0.24045(2) 0.0238(2) Uani 0.962(5) 1 d P . .
Cu13 Cu 0.20457(5) -0.08703(3) 0.24045(2) 0.0238(2) Uani 0.038(5) 1 d P . .
W4 W -0.17850(12) 0 0.11515(4) 0.0236(5) Uani 0.442(7) 2 d SP . .
Cu4 Cu -0.17850(12) 0 0.11515(4) 0.0236(5) Uani 0.558(7) 2 d SP . .
W5 W -0.01790(6) -0.07771(3) 0.07588(2) 0.0265(2) Uani 0.935(5) 1 d P . .
Cu15 Cu -0.01790(6) -0.07771(3) 0.07588(2) 0.0265(2) Uani 0.065(5) 1 d P . .
W6 W 0.28870(6) -0.07862(3) 0.11873(2) 0.0250(2) Uani 0.950(5) 1 d P . .
Cu16 Cu 0.28870(6) -0.07862(3) 0.11873(2) 0.0250(2) Uani 0.050(5) 1 d P . .
W7 W 0.39304(7) 0 0.19760(3) 0.0238(3) Uani 0.951(7) 2 d SP . .
Cu17 Cu 0.39304(7) 0 0.19760(3) 0.0238(3) Uani 0.049(7) 2 d SP . .
W8 W 0 -0.33527(6) 0 0.0634(5) Uani 0.91670(10) 2 d SP . .
Cu18 Cu 0 -0.33527(6) 0 0.0634(5) Uani 0.08330(10) 2 d SP . .
W9 W -0.23450(10) -0.41837(6) 0.00741(4) 0.0663(3) Uani 0.91670(10) 1 d P . .
Cu19 Cu -0.23450(10) -0.41837(6) 0.00741(4) 0.0663(3) Uani 0.08330(10) 1 d P . .
W10 W 0.00584(9) -0.41723(4) 0.08093(3) 0.0473(3) Uani 0.91670(10) 1 d P . .
Cu20 Cu 0.00584(9) -0.41723(4) 0.08093(3) 0.0473(3) Uani 0.08330(10) 1 d P . .
W11 W 0.24574(11) -0.5 0.07316(4) 0.0429(3) Uani 0.91670(10) 2 d SP . .
Cu21 Cu 0.24574(11) -0.5 0.07316(4) 0.0429(3) Uani 0.08330(10) 2 d SP . .
O112 O -0.450(4) -0.166(2) 0.0763(12) 0.202(16) Uiso 1 1 d . . .
O113 O 0.301(6) -0.237(4) -0.016(2) 0.38(4) Uiso 1 1 d . . .
O114 O -0.476(7) -0.279(4) 0.034(2) 0.43(5) Uiso 1 1 d . . .
O115 O 0.348(5) -0.092(3) -0.0218(17) 0.31(3) Uiso 1 1 d . . .

loop_
_atom_site_aniso_label
_atom_site_aniso_U_11
_atom_site_aniso_U_22
_atom_site_aniso_U_33
_atom_site_aniso_U_23
_atom_site_aniso_U_13
_atom_site_aniso_U_12
C13 0.028(8) 0.023(8) 0.039(10) 0.002(7) 0.021(7) -0.001(6)
C2 0.032(10) 0.041(12) 0.058(14) -0.003(11) 0.008(9) 0.008(8)
C3 0.068(15) 0.037(12) 0.050(14) -0.006(10) 0.016(11) 0.017(11)
C4 0.020(8) 0.049(12) 0.039(11) 0.000(10) -0.002(7) 0.013(8)
C5 0.028(8) 0.028(9) 0.051(12) 0.002(9) 0.013(8) 0.003(7)
C6 0.028(9) 0.041(11) 0.060(14) 0.025(10) 0.020(9) 0.009(8)
C11 0.037(9) 0.023(9) 0.045(11) -0.009(8) 0.012(8) 0.005(7)
C10 0.066(14) 0.043(12) 0.035(11) -0.015(10) 0.022(10) 0.008(10)
C9 0.068(16) 0.077(18) 0.033(12) -0.008(12) 0.002(11) 0.042(14)
C8 0.038(10) 0.041(12) 0.068(16) 0.015(11) 0.011(10) 0.017(9)
C7 0.020(8) 0.020(8) 0.056(12) 0.007(8) 0.008(8) 0.004(6)
Cu1 0.0216(9) 0.0371(12) 0.0378(13) -0.0041(10) 0.0080(9) 0.0040(9)
K1 0.072(4) 0.081(4) 0.051(3) -0.007(3) 0.000(3) 0.019(3)
K2 0.074(7) 0.077(8) 0.047(6) -0.013(6) 0.023(5) -0.016(6)
K3 0.081(8) 0.112(12) 0.059(7) -0.007(8) 0.037(7) -0.023(8)
N1 0.018(6) 0.030(8) 0.048(10) 0.012(7) 0.001(6) 0.005(6)
N12 0.016(6) 0.043(9) 0.037(9) -0.008(7) 0.007(6) 0.007(6)
O1 0.045(8) 0.037(8) 0.050(9) -0.006(7) 0.014(7) -0.010(6)
O50 0.023(6) 0.028(6) 0.036(7) 0.002(6) 0.006(5) -0.009(5)
O2 0.050(8) 0.019(6) 0.051(9) -0.003(6) 0.018(7) -0.001(5)
O51 0.030(6) 0.016(5) 0.034(7) 0.003(5) 0.001(5) 0.001(4)
O3 0.032(6) 0.041(8) 0.027(7) 0.012(6) 0.000(5) 0.005(6)
O4 0.11(2) 0.058(16) 0.036(13) 0 -0.002(14) 0
O5 0.035(6) 0.028(7) 0.035(7) -0.007(6) -0.004(5) -0.001(5)
O6 0.034(6) 0.035(7) 0.045(8) -0.013(6) 0.015(6) 0.001(6)
O7 0.008(7) 0.049(12) 0.063(14) 0 -0.004(8) 0
O13 0.022(5) 0.020(6) 0.037(7) 0.011(5) 0.010(5) 0.008(4)
O14 0.029(6) 0.028(6) 0.033(7) 0.003(5) 0.017(5) 0.012(5)
O15 0.023(5) 0.025(6) 0.037(7) 0.011(5) 0.010(5) 0.006(5)
O16 0.029(6) 0.022(6) 0.037(7) 0.009(5) 0.007(5) -0.003(5)
O17 0.023(5) 0.028(6) 0.029(6) 0.000(5) 0.000(5) 0.001(5)
O18 0.022(5) 0.025(6) 0.033(6) -0.003(5) 0.012(5) 0.006(4)
O19 0.027(6) 0.027(6) 0.017(5) -0.001(5) -0.004(4) 0.006(5)
O20 0.033(9) 0.021(8) 0.054(12) 0 0.028(9) 0
O21 0.028(8) 0.015(7) 0.039(10) 0 0.021(7) 0
O22 0.015(5) 0.025(6) 0.037(7) -0.011(5) 0.001(5) -0.004(4)
O23 0.025(6) 0.030(6) 0.043(8) -0.006(6) 0.016(5) -0.003(5)
O24 0.026(6) 0.022(6) 0.035(7) -0.006(5) 0.013(5) 0.007(5)
O29 0.031(9) 0.020(8) 0.039(10) 0 0.008(8) 0
O30 0.025(8) 0.035(10) 0.032(9) 0 0.017(7) 0
O37 0.026(5) 0.013(5) 0.025(6) 0.003(4) 0.005(4) 0.006(4)
O38 0.028(8) 0.025(9) 0.025(9) 0 0.010(7) 0
O39 0.042(9) 0.018(8) 0.024(9) 0 0.019(7) 0
O65 0.057(12) 0.025(10) 0.037(11) 0 0.003(9) 0
O66 0.053(11) 0.16(2) 0.071(14) 0.022(15) 0.010(10) 0.032(13)
O67 0.093(15) 0.073(14) 0.099(16) -0.044(13) 0.039(13) 0.006(11)
O68 0.034(9) 0.17(3) 0.118(19) 0.083(18) -0.028(10) -0.043(12)
O69 0.051(11) 0.16(2) 0.17(3) 0.12(2) -0.020(13) -0.043(13)
O70 0.064(17) 0.059(18) 0.14(3) 0 -0.045(18) 0
O71 0.074(14) 0.17(3) 0.13(2) -0.12(2) -0.039(13) 0.056(15)
O72 0.18(3) 0.025(11) 0.09(2) 0 0.11(2) 0
O73 0.067(16) 0.035(12) 0.14(3) 0 0.063(17) 0
O74 0.136(18) 0.038(10) 0.085(14) -0.008(10) 0.061(13) -0.041(11)
O75 0.21(3) 0.040(11) 0.100(17) -0.013(11) 0.108(19) -0.025(14)
W1 0.0302(3) 0.0281(4) 0.0401(4) 0.0034(3) 0.0120(3) 0.0000(3)
W2 0.0279(4) 0.0149(3) 0.0328(4) 0.0021(3) 0.0101(3) 0.0021(2)
Cu12 0.0279(4) 0.0149(3) 0.0328(4) 0.0021(3) 0.0101(3) 0.0021(2)
W3 0.0220(3) 0.0224(4) 0.0267(4) 0.0048(3) 0.0063(3) 0.0020(2)
Cu13 0.0220(3) 0.0224(4) 0.0267(4) 0.0048(3) 0.0063(3) 0.0020(2)
W4 0.0193(8) 0.0209(8) 0.0296(9) 0 0.0052(6) 0
Cu4 0.0193(8) 0.0209(8) 0.0296(9) 0 0.0052(6) 0
W5 0.0326(4) 0.0196(4) 0.0248(4) -0.0033(3) 0.0040(3) -0.0011(3)
Cu15 0.0326(4) 0.0196(4) 0.0248(4) -0.0033(3) 0.0040(3) -0.0011(3)
W6 0.0246(4) 0.0230(4) 0.0299(4) -0.0025(3) 0.0118(3) 0.0028(3)
Cu16 0.0246(4) 0.0230(4) 0.0299(4) -0.0025(3) 0.0118(3) 0.0028(3)
W7 0.0155(5) 0.0267(6) 0.0294(6) 0 0.0068(4) 0
Cu17 0.0155(5) 0.0267(6) 0.0294(6) 0 0.0068(4) 0
W8 0.0809(11) 0.0169(6) 0.0707(11) 0 -0.0151(8) 0
Cu18 0.0809(11) 0.0169(6) 0.0707(11) 0 -0.0151(8) 0
W9 0.0537(6) 0.0560(7) 0.0879(9) 0.0170(6) 0.0173(6) 0.0159(5)
Cu19 0.0537(6) 0.0560(7) 0.0879(9) 0.0170(6) 0.0173(6) 0.0159(5)
W10 0.0689(6) 0.0355(5) 0.0303(4) 0.0006(4) 0.0018(4) -0.0099(4)
Cu20 0.0689(6) 0.0355(5) 0.0303(4) 0.0006(4) 0.0018(4) -0.0099(4)
W11 0.0449(7) 0.0443(7) 0.0316(6) 0 -0.0026(5) 0
Cu21 0.0449(7) 0.0443(7) 0.0316(6) 0 -0.0026(5) 0

loop_
_atom_type_symbol
_atom_type_description
_atom_type_scat_dispersion_real
_atom_type_scat_dispersion_imag
_atom_type_scat_source
C C 0.0033 0.0016 'International Tables Vol C Tables 4.2.6.8 and 6.1.1.4'
H H 0 0 'International Tables Vol C Tables 4.2.6.8 and 6.1.1.4'
Cu Cu 0.3201 1.2651 'International Tables Vol C Tables 4.2.6.8 and 6.1.1.4'
K K 0.2009 0.2494 'International Tables Vol C Tables 4.2.6.8 and 6.1.1.4'
N N 0.0061 0.0033 'International Tables Vol C Tables 4.2.6.8 and 6.1.1.4'
O O 0.0106 0.006 'International Tables Vol C Tables 4.2.6.8 and 6.1.1.4'
Si Si 0.0817 0.0704 'International Tables Vol C Tables 4.2.6.8 and 6.1.1.4'
W W -0.849 6.8722 'International Tables Vol C Tables 4.2.6.8 and 6.1.1.4'

loop_
_exptl_crystal_face_index_h
_exptl_crystal_face_index_k
_exptl_crystal_face_index_l
_exptl_crystal_face_perp_dist
1 0 0 0.005
-1 0 0 0.005
0 1 0 0.28
0 -1 0 0.28
-2 0 3 0.035
2 0 -3 0.035

loop_
_geom_angle_atom_site_label_1
_geom_angle_atom_site_label_2
_geom_angle_atom_site_label_3
_geom_angle
_geom_angle_site_symmetry_1
_geom_angle_site_symmetry_3
_geom_angle_publ_flag
O51 C13 O50 125.7(16) . 7_745 ?
O51 C13 C13 118.8(18) . 7_745 ?
O50 C13 C13 115.5(17) 7_745 7_745 ?
O51 C13 K2 67.1(10) . 7_645 ?
O50 C13 K2 62.2(9) 7_745 7_645 ?
C13 C13 K2 158.2(16) 7_745 7_645 ?
O51 C13 K3 60.1(9) . 7_645 ?
O50 C13 K3 70.8(10) 7_745 7_645 ?
C13 C13 K3 156.6(16) 7_745 7_645 ?
K2 C13 K3 45.2(4) 7_645 7_645 ?
N1 C2 C3 123.8(19) . . ?
N1 C2 H2 118.1 . . ?
C3 C2 H2 118.1 . . ?
C2 C3 C4 117(2) . . ?
C2 C3 H3 121.3 . . ?
C4 C3 H3 121.3 . . ?
C5 C4 C3 122.0(18) . . ?
C5 C4 H4 119 . . ?
C3 C4 H4 119 . . ?
C4 C5 C6 118.7(17) . . ?
C4 C5 H5 120.7 . . ?
C6 C5 H5 120.7 . . ?
C5 C6 N1 118(2) . . ?
C5 C6 C7 128.3(17) . . ?
N1 C6 C7 113.6(16) . . ?
N12 C11 C10 122.3(18) . . ?
N12 C11 H11 118.9 . . ?
C10 C11 H11 118.9 . . ?
C9 C10 C11 120(2) . . ?
C9 C10 H10 120.1 . . ?
C11 C10 H10 120.1 . . ?
C10 C9 C8 117(2) . . ?
C10 C9 H9 121.4 . . ?
C8 C9 H9 121.4 . . ?
C9 C8 C7 121(2) . . ?
C9 C8 H8 119.5 . . ?
C7 C8 H8 119.5 . . ?
N12 C7 C8 121(2) . . ?
N12 C7 C6 115.2(16) . . ?
C8 C7 C6 124.0(17) . . ?
N12 Cu1 O50 177.3(6) . . ?
N12 Cu1 N1 83.6(6) . . ?
O50 Cu1 N1 94.2(6) . . ?
N12 Cu1 O51 97.1(5) . . ?
O50 Cu1 O51 85.1(5) . . ?
N1 Cu1 O51 178.5(6) . . ?
O5 K1 O103 141.3(6) 2 . ?
O5 K1 O65 68.7(4) 2 . ?
O103 K1 O65 72.9(6) . . ?
O5 K1 O5 75.5(5) 2 . ?
O103 K1 O5 85.7(6) . . ?
O65 K1 O5 66.9(3) . . ?
O5 K1 O23 111.9(4) 2 . ?
O103 K1 O23 84.0(6) . . ?
O65 K1 O23 120.7(3) . . ?
O5 K1 O23 57.3(3) . . ?
O5 K1 O6 147.0(5) 2 . ?
O103 K1 O6 71.3(6) . . ?
O65 K1 O6 144.1(4) . . ?
O5 K1 O6 110.1(4) . . ?
O23 K1 O6 55.3(3) . . ?
O5 K1 O113 81.8(15) 2 . ?
O103 K1 O113 98.7(16) . . ?
O65 K1 O113 83.9(15) . . ?
O5 K1 O113 147.9(15) . . ?
O23 K1 O113 154.6(15) . . ?
O6 K1 O113 101.3(15) . . ?
O5 K1 K4 70.2(8) 2 5 ?
O103 K1 K4 139.9(10) . 5 ?
O65 K1 K4 132.4(8) . 5 ?
O5 K1 K4 80.4(8) . 5 ?
O23 K1 K4 56.9(8) . 5 ?
O6 K1 K4 78.5(8) . 5 ?
O113 K1 K4 112.9(18) . 5 ?
O5 K1 W6 134.8(4) 2 . ?
O103 K1 W6 74.6(5) . . ?
O65 K1 W6 137.7(2) . . ?
O5 K1 W6 84.4(3) . . ?
O23 K1 W6 28.9(2) . . ?
O6 K1 W6 26.5(2) . . ?
O113 K1 W6 127.5(15) . . ?
K4 K1 W6 66.7(8) 5 . ?
O5 K1 W5 92.3(3) 2 . ?
O103 K1 W5 83.9(5) . . ?
O65 K1 W5 91.0(2) . . ?
O5 K1 W5 25.7(2) . . ?
O23 K1 W5 31.5(2) . . ?
O6 K1 W5 85.3(3) . . ?
O113 K1 W5 173.3(14) . . ?
K4 K1 W5 67.6(8) 5 . ?
W6 K1 W5 59.14(10) . . ?
K3 K2 O109 82.1(13) . . ?
K3 K2 O67 67.2(7) . . ?
O109 K2 O67 91.8(13) . . ?
K3 K2 O106 139.9(10) . . ?
O109 K2 O106 79.0(14) . . ?
O67 K2 O106 78.4(9) . . ?
K3 K2 O2 109.4(6) . . ?
O109 K2 O2 153.3(12) . . ?
O67 K2 O2 72.0(6) . . ?
O106 K2 O2 77.0(8) . . ?
K3 K2 O101 148.2(7) . . ?
O109 K2 O101 78.6(13) . . ?
O67 K2 O101 138.0(8) . . ?
O106 K2 O101 59.7(9) . . ?
O2 K2 O101 99.0(6) . . ?
K3 K2 O50 71.1(5) . 1_455 ?
O109 K2 O50 108.9(12) . 1_455 ?
O67 K2 O50 130.0(7) . 1_455 ?
O106 K2 O50 148.7(10) . 1_455 ?
O2 K2 O50 97.7(5) . 1_455 ?
O101 K2 O50 91.4(6) . 1_455 ?
K3 K2 O51 63.5(5) . 7_645 ?
O109 K2 O51 140.9(13) . 7_645 ?
O67 K2 O51 91.4(6) . 7_645 ?
O106 K2 O51 139.6(9) . 7_645 ?
O2 K2 O51 62.7(4) . 7_645 ?
O101 K2 O51 121.6(7) . 7_645 ?
O50 K2 O51 44.4(4) 1_455 7_645 ?
K3 K2 O13 124.2(6) . . ?
O109 K2 O13 138.4(13) . . ?
O67 K2 O13 126.7(6) . . ?
O106 K2 O13 92.5(9) . . ?
O2 K2 O13 54.8(4) . . ?
O101 K2 O13 62.4(6) . . ?
O50 K2 O13 61.0(4) 1_455 . ?
O51 K2 O13 62.6(4) 7_645 . ?
K3 K2 C13 69.5(5) . 7_645 ?
O109 K2 C13 129.4(12) . 7_645 ?
O67 K2 C13 112.8(7) . 7_645 ?
O106 K2 C13 146.7(9) . 7_645 ?
O2 K2 C13 77.1(5) . 7_645 ?
O101 K2 C13 104.5(7) . 7_645 ?
O50 K2 C13 23.0(3) 1_455 7_645 ?
O51 K2 C13 22.2(4) 7_645 7_645 ?
O13 K2 C13 55.2(4) . 7_645 ?
K3 K2 W2 125.6(5) . . ?
O109 K2 W2 152.2(13) . . ?
O67 K2 W2 97.4(5) . . ?
O106 K2 W2 77.2(8) . . ?
O2 K2 W2 25.8(3) . . ?
O101 K2 W2 77.0(5) . . ?
O50 K2 W2 85.0(3) 1_455 . ?
O51 K2 W2 65.4(3) 7_645 . ?
O13 K2 W2 30.5(2) . . ?
C13 K2 W2 70.4(4) 7_645 . ?
K2 K3 O108 133.2(19) . 7_645 ?
K2 K3 O15 121.4(7) . 7_545 ?
O108 K3 O15 86(2) 7_645 7_545 ?
K2 K3 O67 59.1(5) . . ?
O108 K3 O67 76(2) 7_645 . ?
O15 K3 O67 144.7(7) 7_545 . ?
K2 K3 O51 65.9(5) . 7_645 ?
O108 K3 O51 101.5(17) 7_645 7_645 ?
O15 K3 O51 64.7(4) 7_545 7_645 ?
O67 K3 O51 88.7(6) . 7_645 ?
K2 K3 O104 128.5(8) . 7_545 ?
O108 K3 O104 82.2(16) 7_645 7_545 ?
O15 K3 O104 91.5(8) 7_545 7_545 ?
O67 K3 O104 115.8(9) . 7_545 ?
O51 K3 O104 155.3(9) 7_645 7_545 ?
K2 K3 O3 104.2(6) . 7_545 ?
O108 K3 O3 122.6(19) 7_645 7_545 ?
O15 K3 O3 55.5(4) 7_545 7_545 ?
O67 K3 O3 157.4(8) . 7_545 ?
O51 K3 O3 98.1(5) 7_645 7_545 ?
O104 K3 O3 60.7(7) 7_545 7_545 ?
K2 K3 O50 59.5(5) . 1_455 ?
O108 K3 O50 139.3(19) 7_645 1_455 ?
O15 K3 O50 63.1(4) 7_545 1_455 ?
O67 K3 O50 112.9(7) . 1_455 ?
O51 K3 O50 42.6(4) 7_645 1_455 ?
O104 K3 O50 122.1(7) 7_545 1_455 ?
O3 K3 O50 62.1(4) 7_545 1_455 ?
K2 K3 C13 65.3(5) . 7_645 ?
O108 K3 C13 118.3(18) 7_645 7_645 ?
O15 K3 C13 57.1(4) 7_545 7_645 ?
O67 K3 C13 104.9(6) . 7_645 ?
O51 K3 C13 21.3(3) 7_645 7_645 ?
O104 K3 C13 138.1(8) 7_545 7_645 ?
O3 K3 C13 77.9(5) 7_545 7_645 ?
O50 K3 C13 22.3(3) 1_455 7_645 ?
K2 K3 O109 49.8(10) . . ?
O108 K3 O109 133(2) 7_645 . ?
O15 K3 O109 136.2(10) 7_545 . ?
O67 K3 O109 74.2(10) . . ?
O51 K3 O109 113.3(11) 7_645 . ?
O104 K3 O109 78.8(11) 7_545 . ?
O3 K3 O109 83.3(9) 7_545 . ?
O50 K3 O109 86.1(10) 1_455 . ?
C13 K3 O109 104.0(11) 7_645 . ?
K2 K3 Cu13 121.3(6) . 7_545 ?
O108 K3 Cu13 101(2) 7_645 7_545 ?
O15 K3 Cu13 29.8(2) 7_545 7_545 ?
O67 K3 Cu13 174.6(7) . 7_545 ?
O51 K3 Cu13 86.7(4) 7_645 7_545 ?
O104 K3 Cu13 68.6(7) 7_545 7_545 ?
O3 K3 Cu13 27.1(2) 7_545 7_545 ?
O50 K3 Cu13 65.3(3) 1_455 7_545 ?
C13 K3 Cu13 71.4(4) 7_645 7_545 ?
O109 K3 Cu13 110.4(9) . 7_545 ?
K2 K3 W3 121.3(6) . 7_545 ?
O108 K3 W3 101(2) 7_645 7_545 ?
O15 K3 W3 29.8(2) 7_545 7_545 ?
O67 K3 W3 174.6(7) . 7_545 ?
O51 K3 W3 86.7(4) 7_645 7_545 ?
O104 K3 W3 68.6(7) 7_545 7_545 ?
O3 K3 W3 27.1(2) 7_545 7_545 ?
O50 K3 W3 65.3(3) 1_455 7_545 ?
C13 K3 W3 71.4(4) 7_645 7_545 ?
O109 K3 W3 110.4(9) . 7_545 ?
Cu13 K3 W3 0.00(3) 7_545 7_545 ?
C2 N1 C6 120.0(16) . . ?
C2 N1 Cu1 127.9(13) . . ?
C6 N1 Cu1 112.0(14) . . ?
C11 N12 C7 118.8(16) . . ?
C11 N12 Cu1 125.6(12) . . ?
C7 N12 Cu1 115.0(13) . . ?
C13 O50 Cu1 110.6(11) 7_745 . ?
C13 O50 K2 94.9(10) 7_745 1_655 ?
Cu1 O50 K2 145.9(6) . 1_655 ?
C13 O50 K3 86.9(10) 7_745 1_655 ?
Cu1 O50 K3 149.5(6) . 1_655 ?
K2 O50 K3 49.3(4) 1_655 1_655 ?
W2 O2 K2 106.9(6) . . ?
C13 O51 Cu1 109.9(11) . . ?
C13 O51 K3 98.7(10) . 7_645 ?
Cu1 O51 K3 140.7(6) . 7_645 ?
C13 O51 K2 90.6(10) . 7_645 ?
Cu1 O51 K2 149.6(6) . 7_645 ?
K3 O51 K2 50.7(4) 7_645 7_645 ?
W3 O3 K3 98.1(6) . 7_545 ?
W5 O5 K1 148.1(7) . 2 ?
W5 O5 K1 107.4(5) . . ?
K1 O5 K1 96.9(4) 2 . ?
W6 O6 K1 101.8(5) . . ?
W2 O13 W1 120.1(6) . . ?
W2 O13 K2 92.8(5) . . ?
W1 O13 K2 144.2(5) . . ?
W3 O14 W2 117.9(6) . . ?
W3 O15 W1 120.6(6) . . ?
W3 O15 K3 100.4(5) . 7_545 ?
W1 O15 K3 135.9(6) . 7_545 ?
W1 O16 W4 145.3(7) . . ?
W2 O17 W5 154.4(7) . . ?
W6 O18 W2 150.4(6) . . ?
W7 O19 W3 150.3(6) . . ?
W3 O20 Cu13 154.4(10) . 6 ?
W3 O20 W3 154.4(10) . 6 ?
W1 O21 W1 145.6(10) 6 . ?
W5 O22 W4 117.2(5) . . ?
W6 O23 W5 151.3(7) . . ?
W6 O23 K1 100.0(5) . . ?
W5 O23 K1 97.5(5) . . ?
W6 O23 K4 104.3(10) . 5 ?
W5 O23 K4 102.9(10) . 5 ?
K1 O23 K4 70.5(5) . 5 ?
W6 O24 W7 120.5(5) . . ?
Cu15 O29 W5 117.1(9) 6 . ?
W5 O29 W5 117.1(9) 6 . ?
Cu15 O29 K4 112.0(6) 6 . ?
W5 O29 K4 112.0(6) 6 . ?
W5 O29 K4 112.0(6) . . ?
Cu15 O29 K4 108.4(6) 6 5 ?
W5 O29 K4 108.4(6) 6 5 ?
W5 O29 K4 108.4(6) . 5 ?
K4 O29 K4 96.8(13) . 5 ?
Cu16 O30 W6 120.6(8) 6 . ?
W6 O30 W6 120.6(8) 6 . ?
Cu16 O30 K4 102.8(7) 6 5 ?
W6 O30 K4 102.8(7) 6 5 ?
W6 O30 K4 102.8(7) . 5 ?
Si1 O37 W2 125.3(6) . . ?
Si1 O37 W3 125.5(6) . . ?
W2 O37 W3 91.2(4) . . ?
Si1 O37 W1 122.3(6) . . ?
W2 O37 W1 91.3(4) . . ?
W3 O37 W1 91.3(4) . . ?
Si1 O38 W5 126.2(5) . . ?
Si1 O38 Cu15 126.2(5) . 6 ?
W5 O38 Cu15 92.5(6) . 6 ?
Si1 O38 W5 126.2(5) . 6 ?
W5 O38 W5 92.5(6) . 6 ?
Si1 O38 W4 122.0(9) . . ?
W5 O38 W4 89.6(5) . . ?
Cu15 O38 W4 89.6(5) 6 . ?
W5 O38 W4 89.6(5) 6 . ?
Si1 O39 W6 123.9(6) . . ?
Si1 O39 Cu16 123.9(6) . 6 ?
W6 O39 Cu16 92.8(5) . 6 ?
Si1 O39 W6 123.9(6) . 6 ?
W6 O39 W6 92.8(5) . 6 ?
Si1 O39 W7 122.1(9) . . ?
W6 O39 W7 92.7(5) . . ?
Cu16 O39 W7 92.7(5) 6 . ?
W6 O39 W7 92.7(5) 6 . ?
W8 O65 K1 132.7(3) . 2 ?
W8 O65 K1 132.7(3) . . ?
K1 O65 K1 94.7(6) 2 . ?
W10 O67 K2 137.0(12) . . ?
W10 O67 K3 134.3(11) . . ?
K2 O67 K3 53.7(5) . . ?
W10 O68 W9 132.6(16) . . ?
W8 O69 W10 133.6(17) . . ?
Cu19 O71 W8 140.2(14) 2 . ?
W9 O71 W8 140.2(14) 2 . ?
W9 O72 Cu19 136.1(13) . 6_545 ?
W9 O72 W9 136.1(13) . 6_545 ?
Cu20 O73 W10 139.4(15) 6_545 . ?
W10 O73 W10 139.4(15) 6_545 . ?
W10 O74 W11 139.7(11) . . ?
W11 O75 Cu19 131.2(14) . 2 ?
W11 O75 W9 131.2(14) . 2 ?
O77 O76 Si2 57.6(18) . . ?
O77 O76 W11 76(2) . . ?
Si2 O76 W11 134(2) . . ?
O77 O76 W9 135.0(7) . 2 ?
Si2 O76 W9 114.2(14) . 2 ?
W11 O76 W9 97.7(12) . 2 ?
O77 O76 W9 135.0(7) . 5_545 ?
Si2 O76 W9 114.2(14) . 5_545 ?
W11 O76 W9 97.7(12) . 5_545 ?
W9 O76 W9 89.9(13) 2 5_545 ?
Si2 O77 O76 62(2) . . ?
Si2 O77 W11 124.3(19) . . ?
O76 O77 W11 61.9(18) . . ?
Si2 O77 Cu20 120.5(12) . 6_545 ?
O76 O77 Cu20 130.5(9) . 6_545 ?
W11 O77 Cu20 95.7(11) . 6_545 ?
Si2 O77 W10 120.5(12) . 6_545 ?
O76 O77 W10 130.5(9) . 6_545 ?
W11 O77 W10 95.7(11) . 6_545 ?
Si2 O77 W10 120.5(12) . . ?
O76 O77 W10 130.5(9) . . ?
W11 O77 W10 95.7(11) . . ?
Cu20 O77 W10 92.7(12) 6_545 . ?
W10 O77 W10 92.7(12) 6_545 . ?
Si2 O78 W10 124.9(15) . . ?
Si2 O78 W9 118.3(14) . . ?
W10 O78 W9 100.5(11) . . ?
Si2 O78 W8 114.0(14) . . ?
W10 O78 W8 98.2(11) . . ?
W9 O78 W8 95.7(11) . . ?
O29 K4 O29 83.2(13) . 5 ?
O29 K4 O30 169.8(19) . 5 ?
O29 K4 O30 86.7(13) 5 5 ?
O29 K4 O23 121.5(14) . 2 ?
O29 K4 O23 51.4(8) 5 2 ?
O30 K4 O23 50.5(8) 5 2 ?
O29 K4 O23 121.5(14) . 5 ?
O29 K4 O23 51.4(8) 5 5 ?
O30 K4 O23 50.5(8) 5 5 ?
O23 K4 O23 59.9(10) 2 5 ?
O29 K4 O105 135.9(19) . 5_455 ?
O29 K4 O105 140.9(18) 5 5_455 ?
O30 K4 O105 54.2(11) 5 5_455 ?
O23 K4 O105 96.1(13) 2 5_455 ?
O23 K4 O105 96.1(13) 5 5_455 ?
O29 K4 K1 93.7(8) . 2 ?
O29 K4 K1 84.0(8) 5 2 ?
O30 K4 K1 85.2(8) 5 2 ?
O23 K4 K1 52.6(4) 2 2 ?
O23 K4 K1 112.5(12) 5 2 ?
O105 K4 K1 91.8(8) 5_455 2 ?
O29 K4 K1 93.7(8) . 5 ?
O29 K4 K1 84.0(8) 5 5 ?
O30 K4 K1 85.2(8) 5 5 ?
O23 K4 K1 112.5(12) 2 5 ?
O23 K4 K1 52.6(4) 5 5 ?
O105 K4 K1 91.8(8) 5_455 5 ?
K1 K4 K1 164.9(16) 2 5 ?
O29 K4 Cu15 27.0(4) . 6 ?
O29 K4 Cu15 94.0(11) 5 6 ?
O30 K4 Cu15 155.3(3) 5 6 ?
O23 K4 Cu15 142.8(15) 2 6 ?
O23 K4 Cu15 112.3(8) 5 6 ?
O105 K4 Cu15 121.1(14) 5_455 6 ?
K1 K4 Cu15 119.5(10) 2 6 ?
K1 K4 Cu15 70.4(5) 5 6 ?
O29 K4 W5 27.0(4) . 6 ?
O29 K4 W5 94.0(11) 5 6 ?
O30 K4 W5 155.3(3) 5 6 ?
O23 K4 W5 142.8(15) 2 6 ?
O23 K4 W5 112.3(8) 5 6 ?
O105 K4 W5 121.1(14) 5_455 6 ?
K1 K4 W5 119.5(10) 2 6 ?
K1 K4 W5 70.4(5) 5 6 ?
Cu15 K4 W5 0.00(2) 6 6 ?
O29 K4 W5 27.0(4) . . ?
O29 K4 W5 94.0(11) 5 . ?
O30 K4 W5 155.3(3) 5 . ?
O23 K4 W5 112.3(8) 2 . ?
O23 K4 W5 142.8(15) 5 . ?
O105 K4 W5 121.1(14) 5_455 . ?
K1 K4 W5 70.4(5) 2 . ?
K1 K4 W5 119.5(10) 5 . ?
Cu15 K4 W5 49.4(6) 6 . ?
W5 K4 W5 49.4(6) 6 . ?
K3 O104 K3 95.6(11) 7_545 4 ?
K3 O108 K3 100(3) 4_655 7_645 ?
K2 O109 K3 48.1(9) . . ?
O38 Si1 O37 110.1(5) . 6 ?
O38 Si1 O37 110.1(5) . . ?
O37 Si1 O37 109.6(9) 6 . ?
O38 Si1 O39 107.9(9) . . ?
O37 Si1 O39 109.5(5) 6 . ?
O37 Si1 O39 109.5(5) . . ?
O77 Si2 O77 180(2) . 5_545 ?
O77 Si2 O76 119.9(18) . 5_545 ?
O77 Si2 O76 60.1(18) 5_545 5_545 ?
O77 Si2 O76 60.1(18) . . ?
O77 Si2 O76 119.9(18) 5_545 . ?
O76 Si2 O76 179.994(5) 5_545 . ?
O77 Si2 O78 67.8(12) . 6_545 ?
O77 Si2 O78 112.2(12) 5_545 6_545 ?
O76 Si2 O78 75.6(12) 5_545 6_545 ?
O76 Si2 O78 104.4(12) . 6_545 ?
O77 Si2 O78 67.8(12) . . ?
O77 Si2 O78 112.2(12) 5_545 . ?
O76 Si2 O78 75.6(12) 5_545 . ?
O76 Si2 O78 104.4(12) . . ?
O78 Si2 O78 101.9(19) 6_545 . ?
O77 Si2 O78 112.2(12) . 5_545 ?
O77 Si2 O78 67.8(12) 5_545 5_545 ?
O76 Si2 O78 104.4(12) 5_545 5_545 ?
O76 Si2 O78 75.6(12) . 5_545 ?
O78 Si2 O78 78.1(19) 6_545 5_545 ?
O78 Si2 O78 179.994(6) . 5_545 ?
O77 Si2 O78 112.2(12) . 2 ?
O77 Si2 O78 67.8(12) 5_545 2 ?
O76 Si2 O78 104.4(12) 5_545 2 ?
O76 Si2 O78 75.6(12) . 2 ?
O78 Si2 O78 179.993(6) 6_545 2 ?
O78 Si2 O78 78.1(19) . 2 ?
O78 Si2 O78 101.9(19) 5_545 2 ?
O1 W1 O16 101.0(6) . . ?
O1 W1 O21 100.3(6) . . ?
O16 W1 O21 91.4(6) . . ?
O1 W1 O13 100.1(6) . . ?
O16 W1 O13 88.8(5) . . ?
O21 W1 O13 159.1(5) . . ?
O1 W1 O15 99.0(6) . . ?
O16 W1 O15 159.9(5) . . ?
O21 W1 O15 87.7(6) . . ?
O13 W1 O15 85.0(5) . . ?
O1 W1 O37 169.1(5) . . ?
O16 W1 O37 87.3(4) . . ?
O21 W1 O37 86.3(5) . . ?
O13 W1 O37 72.8(4) . . ?
O15 W1 O37 72.6(4) . . ?
O2 W2 O13 100.7(6) . . ?
O2 W2 O17 100.0(6) . . ?
O13 W2 O17 89.3(5) . . ?
O2 W2 O14 100.5(6) . . ?
O13 W2 O14 90.4(5) . . ?
O17 W2 O14 159.1(5) . . ?
O2 W2 O18 99.1(6) . . ?
O13 W2 O18 160.0(5) . . ?
O17 W2 O18 84.8(5) . . ?
O14 W2 O18 88.6(5) . . ?
O2 W2 O37 174.6(6) . . ?
O13 W2 O37 75.8(4) . . ?
O17 W2 O37 84.2(5) . . ?
O14 W2 O37 75.5(4) . . ?
O18 W2 O37 84.6(4) . . ?
O2 W2 K2 47.3(5) . . ?
O13 W2 K2 56.7(4) . . ?
O17 W2 K2 82.7(4) . . ?
O14 W2 K2 114.2(4) . . ?
O18 W2 K2 140.6(4) . . ?
O37 W2 K2 130.6(3) . . ?
O3 W3 O15 101.3(6) . . ?
O3 W3 O20 100.2(8) . . ?
O15 W3 O20 90.3(6) . . ?
O3 W3 O19 99.9(5) . . ?
O15 W3 O19 158.8(5) . . ?
O20 W3 O19 85.2(6) . . ?
O3 W3 O14 101.1(6) . . ?
O15 W3 O14 90.0(5) . . ?
O20 W3 O14 158.2(7) . . ?
O19 W3 O14 86.6(5) . . ?
O3 W3 O37 174.9(5) . . ?
O15 W3 O37 75.6(4) . . ?
O20 W3 O37 83.9(7) . . ?
O19 W3 O37 83.4(4) . . ?
O14 W3 O37 75.1(4) . . ?
O3 W3 K3 54.8(5) . 7_545 ?
O15 W3 K3 49.8(4) . 7_545 ?
O20 W3 K3 82.7(6) . 7_545 ?
O19 W3 K3 149.0(4) . 7_545 ?
O14 W3 K3 113.6(4) . 7_545 ?
O37 W3 K3 123.3(4) . 7_545 ?
O16 W4 O16 91.1(8) 6 . ?
O16 W4 O22 162.9(5) 6 . ?
O16 W4 O22 88.4(5) . . ?
O16 W4 O22 88.4(5) 6 6 ?
O16 W4 O22 162.9(5) . 6 ?
O22 W4 O22 87.0(7) . 6 ?
O16 W4 O4 98.0(6) 6 . ?
O16 W4 O4 98.0(6) . . ?
O22 W4 O4 99.1(6) . . ?
O22 W4 O4 99.1(6) 6 . ?
O16 W4 O38 88.2(4) 6 . ?
O16 W4 O38 88.2(4) . . ?
O22 W4 O38 74.7(4) . . ?
O22 W4 O38 74.7(4) 6 . ?
O4 W4 O38 171.2(8) . . ?
O5 W5 O22 101.2(5) . . ?
O5 W5 O17 100.6(6) . . ?
O22 W5 O17 92.3(5) . . ?
O5 W5 O29 99.7(6) . . ?
O22 W5 O29 92.3(6) . . ?
O17 W5 O29 157.9(6) . . ?
O5 W5 O23 97.8(5) . . ?
O22 W5 O23 160.9(5) . . ?
O17 W5 O23 83.1(5) . . ?
O29 W5 O23 85.5(6) . . ?
O5 W5 O38 174.4(5) . . ?
O22 W5 O38 78.5(5) . . ?
O17 W5 O38 85.1(5) . . ?
O29 W5 O38 74.7(6) . . ?
O23 W5 O38 82.7(5) . . ?
O5 W5 K1 46.9(4) . . ?
O22 W5 K1 148.0(4) . . ?
O17 W5 K1 92.6(4) . . ?
O29 W5 K1 94.9(5) . . ?
O23 W5 K1 51.0(4) . . ?
O38 W5 K1 133.4(4) . . ?
O5 W5 K4 67.9(5) . . ?
O22 W5 K4 74.5(8) . . ?
O17 W5 K4 159.7(6) . . ?
O29 W5 K4 41.0(6) . . ?
O23 W5 K4 114.3(8) . . ?
O38 W5 K4 106.8(5) . . ?
K1 W5 K4 90.9(6) . . ?
O5 W5 K4 81.2(6) . 5 ?
O22 W5 K4 136.0(6) . 5 ?
O17 W5 K4 130.8(7) . 5 ?
O29 W5 K4 44.8(6) . 5 ?
O23 W5 K4 48.5(7) . 5 ?
O38 W5 K4 95.1(5) . 5 ?
K1 W5 K4 53.1(3) . 5 ?
K4 W5 K4 65.8(11) . 5 ?
O6 W6 O23 102.7(6) . . ?
O6 W6 O18 102.3(6) . . ?
O23 W6 O18 86.9(5) . . ?
O6 W6 O24 99.1(5) . . ?
O23 W6 O24 158.2(5) . . ?
O18 W6 O24 87.9(5) . . ?
O6 W6 O30 98.7(6) . . ?
O23 W6 O30 90.1(6) . . ?
O18 W6 O30 158.8(5) . . ?
O24 W6 O30 87.2(6) . . ?
O6 W6 O39 169.3(6) . . ?
O23 W6 O39 84.7(6) . . ?
O18 W6 O39 85.6(4) . . ?
O24 W6 O39 73.8(5) . . ?
O30 W6 O39 73.3(5) . . ?
O6 W6 K1 51.7(4) . . ?
O23 W6 K1 51.1(4) . . ?
O18 W6 K1 94.5(4) . . ?
O24 W6 K1 150.5(3) . . ?
O30 W6 K1 99.9(5) . . ?
O39 W6 K1 135.6(4) . . ?
O6 W6 K4 82.8(7) . 5 ?
O23 W6 K4 49.2(8) . 5 ?
O18 W6 K4 135.2(7) . 5 ?
O24 W6 K4 135.8(6) . 5 ?
O30 W6 K4 49.3(7) . 5 ?
O39 W6 K4 96.7(6) . 5 ?
K1 W6 K4 53.9(3) . 5 ?
O7 W7 O19 102.4(6) . 6 ?
O7 W7 O19 102.4(6) . . ?
O19 W7 O19 86.9(7) 6 . ?
O7 W7 O24 98.8(6) . . ?
O19 W7 O24 158.7(5) 6 . ?
O19 W7 O24 88.7(5) . . ?
O7 W7 O24 98.8(6) . 6 ?
O19 W7 O24 88.7(5) 6 6 ?
O19 W7 O24 158.7(5) . 6 ?
O24 W7 O24 87.8(7) . 6 ?
O7 W7 O39 168.4(8) . . ?
O19 W7 O39 85.9(4) 6 . ?
O19 W7 O39 85.9(4) . . ?
O24 W7 O39 73.0(4) . . ?
O24 W7 O39 73.0(4) 6 . ?
O65 W8 O71 103.1(10) . 2 ?
O65 W8 O71 103.1(10) . . ?
O71 W8 O71 153.8(19) 2 . ?
O65 W8 O69 98.4(9) . . ?
O71 W8 O69 88.7(9) 2 . ?
O71 W8 O69 87.5(11) . . ?
O65 W8 O69 98.4(9) . 2 ?
O71 W8 O69 87.5(11) 2 2 ?
O71 W8 O69 88.7(9) . 2 ?
O69 W8 O69 163.3(19) . 2 ?
O65 W8 O78 153.0(7) . . ?
O71 W8 O78 60.7(10) 2 . ?
O71 W8 O78 94.9(13) . . ?
O69 W8 O78 62.2(11) . . ?
O69 W8 O78 102.0(12) 2 . ?
O65 W8 O78 153.0(7) . 2 ?
O71 W8 O78 94.9(13) 2 2 ?
O71 W8 O78 60.7(10) . 2 ?
O69 W8 O78 102.0(12) . 2 ?
O69 W8 O78 62.1(11) 2 2 ?
O78 W8 O78 53.9(14) . 2 ?
O66 W9 O71 102.1(14) . 2 ?
O66 W9 O72 100.9(12) . . ?
O71 W9 O72 157.1(13) 2 . ?
O66 W9 O68 98.3(11) . . ?
O71 W9 O68 88.6(9) 2 . ?
O72 W9 O68 87.8(12) . . ?
O66 W9 O75 97.2(10) . 2 ?
O71 W9 O75 87.8(11) 2 2 ?
O72 W9 O75 89.6(11) . 2 ?
O68 W9 O75 164.5(11) . 2 ?
O66 W9 O78 153.9(11) . . ?
O71 W9 O78 63.3(11) 2 . ?
O72 W9 O78 95.3(13) . . ?
O68 W9 O78 61.8(11) . . ?
O75 W9 O78 103.3(11) 2 . ?
O66 W9 O76 154.2(12) . 5_545 ?
O71 W9 O76 91.9(13) 2 5_545 ?
O72 W9 O76 67.0(9) . 5_545 ?
O68 W9 O76 103.6(13) . 5_545 ?
O75 W9 O76 61.4(11) 2 5_545 ?
O78 W9 O76 51.8(11) . 5_545 ?
O67 W10 O68 99.5(12) . . ?
O67 W10 O73 101.4(12) . . ?
O68 W10 O73 87.3(11) . . ?
O67 W10 O74 99.8(9) . . ?
O68 W10 O74 160.7(12) . . ?
O73 W10 O74 87.7(9) . . ?
O67 W10 O69 99.9(14) . . ?
O68 W10 O69 89.2(9) . . ?
O73 W10 O69 158.7(14) . . ?
O74 W10 O69 88.7(9) . . ?
O67 W10 O78 158.0(11) . . ?
O68 W10 O78 65.1(11) . . ?
O73 W10 O78 93.6(12) . . ?
O74 W10 O78 96.7(9) . . ?
O69 W10 O78 66.0(12) . . ?
O67 W10 O77 155.1(11) . . ?
O68 W10 O77 99.6(13) . . ?
O73 W10 O77 63.7(10) . . ?
O74 W10 O77 61.7(10) . . ?
O69 W10 O77 96.3(13) . . ?
O78 W10 O77 46.8(11) . . ?
O67 W10 K2 27.0(8) . . ?
O68 W10 K2 74.7(10) . . ?
O73 W10 K2 110.4(8) . . ?
O74 W10 K2 124.4(6) . . ?
O69 W10 K2 88.9(11) . . ?
O78 W10 K2 131.8(8) . . ?
O77 W10 K2 172.3(7) . . ?
O70 W11 O75 97.0(14) . . ?
O70 W11 O75 97.0(14) . 6_545 ?
O75 W11 O75 90.1(12) . 6_545 ?
O70 W11 O74 102.0(13) . 6_545 ?
O75 W11 O74 160.9(12) . 6_545 ?
O75 W11 O74 89.7(8) 6_545 6_545 ?
O70 W11 O74 102.0(13) . . ?
O75 W11 O74 89.7(8) . . ?
O75 W11 O74 160.9(12) 6_545 . ?
O74 W11 O74 84.4(9) 6_545 . ?
O70 W11 O76 160.0(18) . . ?
O75 W11 O76 69.3(11) . . ?
O75 W11 O76 69.3(11) 6_545 . ?
O74 W11 O76 92.8(10) 6_545 . ?
O74 W11 O76 92.8(10) . . ?
O70 W11 O77 158.1(17) . . ?
O75 W11 O77 98.4(11) . . ?
O75 W11 O77 98.4(11) 6_545 . ?
O74 W11 O77 62.8(9) 6_545 . ?
O74 W11 O77 62.8(9) . . ?
O76 W11 O77 41.9(13) . . ?

loop_
_geom_bond_atom_site_label_1
_geom_bond_atom_site_label_2
_geom_bond_distance
_geom_bond_site_symmetry_2
_geom_bond_publ_flag
C13 O51 1.241(19) . ?
C13 O50 1.283(19) 7_745 ?
C13 C13 1.51(4) 7_745 ?
C13 K2 3.28(2) 7_645 ?
C13 K3 3.38(2) 7_645 ?
C2 N1 1.33(3) . ?
C2 C3 1.35(3) . ?
C2 H2 0.93 . ?
C3 C4 1.39(3) . ?
C3 H3 0.93 . ?
C4 C5 1.38(3) . ?
C4 H4 0.93 . ?
C5 C6 1.41(3) . ?
C5 H5 0.93 . ?
C6 N1 1.42(2) . ?
C6 C7 1.49(3) . ?
C11 N12 1.29(2) . ?
C11 C10 1.40(2) . ?
C11 H11 0.93 . ?
C10 C9 1.33(3) . ?
C10 H10 0.93 . ?
C9 C8 1.35(3) . ?
C9 H9 0.93 . ?
C8 C7 1.38(3) . ?
C8 H8 0.93 . ?
C7 N12 1.32(2) . ?
Cu1 N12 1.963(14) . ?
Cu1 O50 1.963(13) . ?
Cu1 N1 1.966(14) . ?
Cu1 O51 1.976(11) . ?
K1 O5 2.772(14) 2 ?
K1 O103 2.85(3) . ?
K1 O65 2.890(14) . ?
K1 O5 2.908(14) . ?
K1 O23 2.978(14) . ?
K1 O6 3.021(15) . ?
K1 O113 3.10(8) . ?
K1 K4 3.536(10) 5 ?
K1 W6 3.769(6) . ?
K1 W5 3.801(6) . ?
K2 K3 2.56(2) . ?
K2 O109 2.63(5) . ?
K2 O67 2.72(2) . ?
K2 O106 2.77(4) . ?
K2 O2 2.869(18) . ?
K2 O101 2.88(3) . ?
K2 O50 2.911(16) 1_455 ?
K2 O51 3.022(17) 7_645 ?
K2 O13 3.125(17) . ?
K2 C13 3.28(2) 7_645 ?
K2 W2 3.733(12) . ?
K3 O108 2.89(7) 7_645 ?
K3 O15 2.894(18) 7_545 ?
K3 O67 2.93(2) . ?
K3 O51 2.962(18) 7_645 ?
K3 O104 2.99(3) 7_545 ?
K3 O3 3.078(17) 7_545 ?
K3 O50 3.20(2) 1_455 ?
K3 C13 3.38(2) 7_645 ?
K3 O109 3.41(6) . ?
K3 Cu13 3.728(12) 7_545 ?
K3 W3 3.728(12) 7_545 ?
O1 W1 1.787(13) . ?
O50 C13 1.283(19) 7_745 ?
O50 K2 2.911(16) 1_655 ?
O50 K3 3.20(2) 1_655 ?
O2 W2 1.696(12) . ?
O51 K3 2.962(18) 7_645 ?
O51 K2 3.022(17) 7_645 ?
O3 W3 1.714(12) . ?
O3 K3 3.078(17) 7_545 ?
O4 W4 2.01(3) . ?
O5 W5 1.730(12) . ?
O5 K1 2.772(14) 2 ?
O6 W6 1.717(12) . ?
O7 W7 1.707(16) . ?
O13 W2 1.896(11) . ?
O13 W1 1.969(11) . ?
O14 W3 1.931(12) . ?
O14 W2 1.931(12) . ?
O15 W3 1.886(11) . ?
O15 W1 1.987(12) . ?
O15 K3 2.894(18) 7_545 ?
O16 W1 1.860(12) . ?
O16 W4 1.907(12) . ?
O17 W2 1.897(11) . ?
O17 W5 1.914(12) . ?
O18 W6 1.896(12) . ?
O18 W2 1.935(11) . ?
O19 W7 1.915(12) . ?
O19 W3 1.930(12) . ?
O20 W3 1.901(4) . ?
O20 Cu13 1.901(4) 6 ?
O20 W3 1.901(4) 6 ?
O21 W1 1.899(5) 6 ?
O21 W1 1.899(5) . ?
O22 W5 1.847(10) . ?
O22 W4 1.982(12) . ?
O23 W6 1.851(12) . ?
O23 W5 2.006(11) . ?
O23 K4 3.14(4) 5 ?
O24 W6 1.925(12) . ?
O24 W7 1.946(11) . ?
O29 Cu15 1.941(10) 6 ?
O29 W5 1.941(10) 6 ?
O29 W5 1.941(10) . ?
O29 K4 2.81(5) . ?
O29 K4 3.04(5) 5 ?
O30 Cu16 1.928(8) 6 ?
O30 W6 1.928(8) 6 ?
O30 W6 1.928(8) . ?
O30 K4 3.13(5) 5 ?
O37 Si1 1.633(11) . ?
O37 W2 2.306(10) . ?
O37 W3 2.325(11) . ?
O37 W1 2.379(11) . ?
O38 Si1 1.623(17) . ?
O38 W5 2.292(11) . ?
O38 Cu15 2.293(11) 6 ?
O38 W5 2.293(11) 6 ?
O38 W4 2.346(16) . ?
O39 Si1 1.642(17) . ?
O39 W6 2.312(11) . ?
O39 Cu16 2.312(11) 6 ?
O39 W6 2.312(11) 6 ?
O39 W7 2.332(17) . ?
O65 W8 1.679(18) . ?
O65 K1 2.890(14) 2 ?
O66 W9 1.74(2) . ?
O67 W10 1.647(19) . ?
O68 W10 1.854(17) . ?
O68 W9 1.96(2) . ?
O69 W8 1.90(3) . ?
O69 W10 1.92(2) . ?
O70 W11 1.64(3) . ?
O71 Cu19 1.856(19) 2 ?
O71 W9 1.856(19) 2 ?
O71 W8 1.88(2) . ?
O72 W9 1.875(8) . ?
O72 Cu19 1.875(8) 6_545 ?
O72 W9 1.875(8) 6_545 ?
O73 Cu20 1.880(9) 6_545 ?
O73 W10 1.880(9) 6_545 ?
O73 W10 1.880(9) . ?
O74 W10 1.89(2) . ?
O74 W11 1.91(2) . ?
O75 W11 1.860(19) . ?
O75 Cu19 1.97(2) 2 ?
O75 W9 1.97(2) 2 ?
O76 O77 1.63(5) . ?
O76 Si2 1.67(4) . ?
O76 W11 2.16(4) . ?
O76 W9 2.46(3) 2 ?
O76 W9 2.46(3) 5_545 ?
O77 Si2 1.59(4) . ?
O77 W11 2.38(4) . ?
O77 Cu20 2.44(3) 6_545 ?
O77 W10 2.44(3) 6_545 ?
O77 W10 2.44(3) . ?
O78 Si2 1.74(3) . ?
O78 W10 2.23(3) . ?
O78 W9 2.32(3) . ?
O78 W8 2.42(3) . ?
K4 O29 3.04(5) 5 ?
K4 O30 3.13(5) 5 ?
K4 O23 3.14(4) 2 ?
K4 O23 3.14(4) 5 ?
K4 O105 3.25(6) 5_455 ?
K4 K1 3.536(10) 2 ?
K4 K1 3.536(10) 5 ?
K4 Cu15 3.97(4) 6 ?
K4 W5 3.97(4) 6 ?
K4 W5 3.97(4) . ?
O104 K3 2.99(3) 7_545 ?
O104 K3 2.99(3) 4 ?
O105 K4 3.25(6) 5_455 ?
O108 K3 2.89(7) 4_655 ?
O108 K3 2.89(7) 7_645 ?
Si1 O37 1.633(11) 6 ?
Si2 O77 1.59(4) 5_545 ?
Si2 O76 1.67(4) 5_545 ?
Si2 O78 1.74(3) 6_545 ?
Si2 O78 1.74(3) 5_545 ?
Si2 O78 1.74(3) 2 ?
W3 K3 3.728(12) 7_545 ?
W4 O16 1.907(12) 6 ?
W4 O22 1.982(12) 6 ?
W5 K4 4.09(4) 5 ?
W6 K4 4.02(4) 5 ?
W7 O19 1.915(12) 6 ?
W7 O24 1.946(11) 6 ?
W8 O71 1.88(2) 2 ?
W8 O69 1.90(3) 2 ?
W8 O78 2.42(3) 2 ?
W9 O71 1.856(19) 2 ?
W9 O75 1.97(2) 2 ?
W9 O76 2.46(3) 5_545 ?
W11 O75 1.861(19) 6_545 ?
W11 O74 1.91(2) 6_545 ?
